data_7243785
loop_
_publ_author_name
'Chen, Wei-Li'
'Li, Kun'
'Liao, Wei-Cong'
'Liang, Wang-Fu'
'Qiu, Pei-Wen'
'Liang, Cui'
'Su, Gui-Fa'
'Mo, Dong-Liang'

_publ_section_title
;
 An iron(iii)-catalyzed dehydrogenative cross-coupling reaction of indoles
 with benzylamines to prepare 3-aminoindole derivatives
;
_journal_issue 23
_journal_name_full 'Green Chemistry'
_journal_page_first 9610
_journal_page_last 9616
_journal_paper_doi 10.1039/D1GC02849A
_journal_volume 23
_journal_year 2021
_chemical_formula_moiety 'C20 H14 N2'
_chemical_formula_sum 'C20 H14 N2'
_chemical_formula_weight 282.33
_space_group_crystal_system monoclinic
_space_group_IT_number 14
_space_group_name_Hall '-P 2yn'
_space_group_name_H-M_alt 'P 1 21/n 1'
_atom_sites_solution_hydrogens geom
_atom_sites_solution_primary direct
_audit_creation_date 2019-06-30
_audit_creation_method
;
Olex2 1.2
(compiled 2018.05.29 svn.r3508 for OlexSys, GUI svn.r5506)
;
_audit_update_record
;
2021-08-08 deposited with the CCDC.	2021-10-20 downloaded from the CCDC.
;
_cell_angle_alpha 90
_cell_angle_beta 98.689(4)
_cell_angle_gamma 90
_cell_formula_units_Z 4
_cell_length_a 7.9106(3)
_cell_length_b 10.4113(4)
_cell_length_c 18.0346(9)
_cell_measurement_reflns_used 2378
_cell_measurement_temperature 293(2)
_cell_measurement_theta_max 23.9170
_cell_measurement_theta_min 3.7360
_cell_volume 1468.28(11)
_computing_cell_refinement
;
CrysAlisPro, Agilent Technologies,
Version 1.171.37.35 (release 13-08-2014 CrysAlis171 .NET)
(compiled Aug 13 2014,18:06:01)
;
_computing_data_collection
;
CrysAlisPro, Agilent Technologies,
Version 1.171.37.35 (release 13-08-2014 CrysAlis171 .NET)
(compiled Aug 13 2014,18:06:01)
;
_computing_data_reduction
;
CrysAlisPro, Agilent Technologies,
Version 1.171.37.35 (release 13-08-2014 CrysAlis171 .NET)
(compiled Aug 13 2014,18:06:01)
;
_computing_molecular_graphics 'Olex2 (Dolomanov et al., 2009)'
_computing_publication_material 'Olex2 (Dolomanov et al., 2009)'
_computing_structure_refinement 'XL (Sheldrick, 2008)'
_computing_structure_solution 'XS (Sheldrick, 2008)'
_diffrn_ambient_temperature 293(2)
_diffrn_detector 'CCD plate'
_diffrn_detector_area_resol_mean 10.6296
_diffrn_detector_type Atlas
_diffrn_measured_fraction_theta_full 0.997
_diffrn_measured_fraction_theta_max 0.867
_diffrn_measurement_details
;
#__ type_ start__ end____ width___ exp.time_
  1 omega  -78.00   99.00   1.0000   15.0000
omega____ theta____ kappa____ phi______ frames
    -       10.6002    0.0000  -90.0000 177

#__ type_ start__ end____ width___ exp.time_
  2 omega  -99.00  -34.00   1.0000   15.0000
omega____ theta____ kappa____ phi______ frames
    -      -11.9283  178.0000  -90.0000 65

#__ type_ start__ end____ width___ exp.time_
  3 omega  -20.00    5.00   1.0000   15.0000
omega____ theta____ kappa____ phi______ frames
    -      -11.9283  -99.0000  150.0000 25
;
_diffrn_measurement_device 'four-circle diffractometer'
_diffrn_measurement_device_type 'SuperNova, Single source at offset, Atlas'
_diffrn_measurement_method '\w scans'
_diffrn_orient_matrix_UB_11 0.0261615000
_diffrn_orient_matrix_UB_12 -0.0144516000
_diffrn_orient_matrix_UB_13 -0.0349776000
_diffrn_orient_matrix_UB_21 0.0384559000
_diffrn_orient_matrix_UB_22 0.0615028000
_diffrn_orient_matrix_UB_23 -0.0003596000
_diffrn_orient_matrix_UB_31 0.0778750000
_diffrn_orient_matrix_UB_32 -0.0255255000
_diffrn_orient_matrix_UB_33 0.0189474000
_diffrn_radiation_monochromator mirror
_diffrn_radiation_probe x-ray
_diffrn_radiation_type MoK\a
_diffrn_radiation_wavelength 0.71073
_diffrn_reflns_av_R_equivalents 0.0398
_diffrn_reflns_av_unetI/netI 0.0578
_diffrn_reflns_Laue_measured_fraction_full 0.997
_diffrn_reflns_Laue_measured_fraction_max 0.867
_diffrn_reflns_limit_h_max 10
_diffrn_reflns_limit_h_min -10
_diffrn_reflns_limit_k_max 11
_diffrn_reflns_limit_k_min -14
_diffrn_reflns_limit_l_max 16
_diffrn_reflns_limit_l_min -24
_diffrn_reflns_number 10925
_diffrn_reflns_point_group_measured_fraction_full 0.997
_diffrn_reflns_point_group_measured_fraction_max 0.867
_diffrn_reflns_theta_full 25.242
_diffrn_reflns_theta_max 29.616
_diffrn_reflns_theta_min 3.258
_diffrn_source 'SuperNova (Mo) X-ray Source'
_exptl_absorpt_coefficient_mu 0.076
_exptl_absorpt_correction_T_max 1.00000
_exptl_absorpt_correction_T_min 0.89085
_exptl_absorpt_correction_type multi-scan
_exptl_absorpt_process_details
;
CrysAlisPro, Agilent Technologies,
Version 1.171.37.35 (release 13-08-2014 CrysAlis171 .NET)
(compiled Aug 13 2014,18:06:01)
Empirical absorption correction using spherical harmonics,
 implemented in SCALE3 ABSPACK scaling algorithm.
;
_exptl_crystal_colour white
_exptl_crystal_density_diffrn 1.277
_exptl_crystal_description block
_exptl_crystal_F_000 592
_refine_diff_density_max 0.143
_refine_diff_density_min -0.250
_refine_diff_density_rms 0.041
_refine_ls_extinction_method none
_refine_ls_goodness_of_fit_ref 1.034
_refine_ls_hydrogen_treatment constr
_refine_ls_matrix_type full
_refine_ls_number_parameters 199
_refine_ls_number_reflns 3576
_refine_ls_number_restraints 0
_refine_ls_restrained_S_all 1.034
_refine_ls_R_factor_all 0.1247
_refine_ls_R_factor_gt 0.0639
_refine_ls_shift/su_max 0.000
_refine_ls_shift/su_mean 0.000
_refine_ls_structure_factor_coef Fsqd
_refine_ls_weighting_details 'w=1/[\s^2^(Fo^2^)+(0.0476P)^2^+0.3851P] where P=(Fo^2^+2Fc^2^)/3'
_refine_ls_weighting_scheme calc
_refine_ls_wR_factor_gt 0.1251
_refine_ls_wR_factor_ref 0.1526
_reflns_Friedel_coverage 0.000
_reflns_number_gt 2003
_reflns_number_total 3576
_reflns_threshold_expression 'I > 2\s(I)'
_cod_data_source_file d1gc02849a2.cif
_cod_data_source_block 20180605_mdl_cwl_6_57
_cod_depositor_comments 'Adding full bibliography for 7243784--7243785.cif.'
_cod_database_code 7243785
_shelx_shelxl_version_number 2014/7
_shelx_space_group_comment
;
The symmetry employed for this shelxl refinement is uniquely defined
by the following loop, which should always be used as a source of
symmetry information in preference to the above space-group names.
They are only intended as comments.
;
_reflns_odcompleteness_completeness 99.46
_reflns_odcompleteness_iscentric 1
_reflns_odcompleteness_theta 26.32
_olex2_refinement_description
;
1. Fixed Uiso
 At 1.2 times of:
  All C(H) groups
2.a Aromatic/amide H refined with riding coordinates:
 C20(H20), C10(H10), C4(H4), C18(H18), C2(H2), C3(H3), C5(H5), C11(H11),
 C19(H19), C16(H16), C14(H14), C17(H17), C12(H12), C13(H13)
;
_olex2_submission_special_instructions 'No special instructions were received'

loop_
_space_group_symop_operation_xyz
'x, y, z'
'-x+1/2, y+1/2, -z+1/2'
'-x, -y, -z'
'x-1/2, -y-1/2, z-1/2'

loop_
_atom_site_label
_atom_site_type_symbol
_atom_site_fract_x
_atom_site_fract_y
_atom_site_fract_z
_atom_site_U_iso_or_equiv
_atom_site_adp_type
_atom_site_occupancy
_atom_site_site_symmetry_order
_atom_site_calc_flag
_atom_site_refinement_flags_posn
_atom_site_refinement_flags_adp
_atom_site_refinement_flags_occupancy
_atom_site_disorder_assembly
_atom_site_disorder_group
N1 N 0.7708(2) 0.52243(16) 0.04443(10) 0.0482(5) Uani 1 1 d . . . . .
N2 N 0.4644(2) 0.42326(16) 0.15554(10) 0.0487(5) Uani 1 1 d . . . . .
C7 C 0.5725(2) 0.42585(18) 0.10961(11) 0.0389(5) Uani 1 1 d . . . . .
C8 C 0.6747(2) 0.54472(18) 0.09504(11) 0.0408(5) Uani 1 1 d . . . . .
C1 C 0.7443(2) 0.39263(19) 0.02047(12) 0.0441(5) Uani 1 1 d . . . . .
C9 C 0.6712(2) 0.67199(18) 0.13015(12) 0.0425(5) Uani 1 1 d . . . . .
C15 C 0.3704(3) 0.30896(19) 0.16398(12) 0.0447(5) Uani 1 1 d . . . . .
C6 C 0.6291(2) 0.32836(18) 0.05890(11) 0.0403(5) Uani 1 1 d . . . . .
C20 C 0.4190(3) 0.2300(2) 0.22475(13) 0.0553(6) Uani 1 1 d . . . . .
H20 H 0.5149 0.2502 0.2593 0.066 Uiso 1 1 calc R . . . .
C10 C 0.7559(3) 0.7737(2) 0.10126(13) 0.0500(6) Uani 1 1 d . . . . .
H10 H 0.8134 0.7595 0.0607 0.060 Uiso 1 1 calc R . . . .
C4 C 0.6687(3) 0.1412(2) -0.01230(13) 0.0560(6) Uani 1 1 d . . . . .
H4 H 0.6446 0.0554 -0.0237 0.067 Uiso 1 1 calc R . . . .
C18 C 0.1839(3) 0.0907(2) 0.18388(14) 0.0581(6) Uani 1 1 d . . . . .
H18 H 0.1232 0.0158 0.1897 0.070 Uiso 1 1 calc R . . . .
C2 C 0.8205(3) 0.3341(2) -0.03389(13) 0.0574(6) Uani 1 1 d . . . . .
H2 H 0.8972 0.3782 -0.0589 0.069 Uiso 1 1 calc R . . . .
C3 C 0.7796(3) 0.2066(2) -0.05040(13) 0.0593(6) Uani 1 1 d . . . . .
H3 H 0.8279 0.1649 -0.0877 0.071 Uiso 1 1 calc R . . . .
C5 C 0.5918(3) 0.2009(2) 0.04289(13) 0.0507(6) Uani 1 1 d . . . . .
H5 H 0.5168 0.1560 0.0685 0.061 Uiso 1 1 calc R . . . .
C11 C 0.7557(3) 0.8940(2) 0.13178(14) 0.0587(6) Uani 1 1 d . . . . .
H11 H 0.8125 0.9608 0.1117 0.070 Uiso 1 1 calc R . . . .
C19 C 0.3255(3) 0.1213(2) 0.23438(14) 0.0594(6) Uani 1 1 d . . . . .
H19 H 0.3588 0.0682 0.2755 0.071 Uiso 1 1 calc R . . . .
C16 C 0.2249(3) 0.2808(2) 0.11438(13) 0.0603(6) Uani 1 1 d . . . . .
H16 H 0.1892 0.3352 0.0741 0.072 Uiso 1 1 calc R . . . .
C14 C 0.5879(3) 0.6961(2) 0.19069(14) 0.0588(6) Uani 1 1 d . . . . .
H14 H 0.5308 0.6298 0.2110 0.071 Uiso 1 1 calc R . . . .
C17 C 0.1323(3) 0.1713(2) 0.12471(14) 0.0662(7) Uani 1 1 d . . . . .
H17 H 0.0342 0.1522 0.0912 0.079 Uiso 1 1 calc R . . . .
C12 C 0.6720(3) 0.9167(2) 0.19203(16) 0.0664(7) Uani 1 1 d . . . . .
H12 H 0.6718 0.9986 0.2127 0.080 Uiso 1 1 calc R . . . .
C13 C 0.5886(3) 0.8177(2) 0.22138(16) 0.0720(7) Uani 1 1 d . . . . .
H13 H 0.5321 0.8326 0.2622 0.086 Uiso 1 1 calc R . . . .

loop_
_atom_site_aniso_label
_atom_site_aniso_U_11
_atom_site_aniso_U_22
_atom_site_aniso_U_33
_atom_site_aniso_U_23
_atom_site_aniso_U_13
_atom_site_aniso_U_12
N1 0.0513(10) 0.0417(10) 0.0542(11) 0.0014(9) 0.0167(9) -0.0056(8)
N2 0.0535(10) 0.0449(10) 0.0511(11) -0.0037(8) 0.0187(9) -0.0127(8)
C7 0.0404(10) 0.0363(11) 0.0398(11) 0.0035(9) 0.0054(9) -0.0042(8)
C8 0.0407(10) 0.0390(11) 0.0431(12) 0.0044(9) 0.0073(9) -0.0027(9)
C1 0.0464(11) 0.0403(12) 0.0467(12) 0.0016(10) 0.0106(10) -0.0030(9)
C9 0.0405(11) 0.0375(11) 0.0485(12) 0.0033(9) 0.0035(9) -0.0026(8)
C15 0.0500(12) 0.0415(12) 0.0461(12) -0.0064(10) 0.0187(10) -0.0109(9)
C6 0.0395(10) 0.0384(11) 0.0425(12) 0.0007(9) 0.0044(9) -0.0020(8)
C20 0.0529(13) 0.0534(14) 0.0585(15) 0.0021(12) 0.0051(11) -0.0075(11)
C10 0.0526(12) 0.0417(12) 0.0544(14) 0.0034(10) 0.0038(10) -0.0060(10)
C4 0.0574(13) 0.0449(13) 0.0650(15) -0.0119(12) 0.0071(12) -0.0054(11)
C18 0.0657(15) 0.0487(13) 0.0653(16) -0.0032(12) 0.0272(13) -0.0186(11)
C2 0.0597(13) 0.0545(14) 0.0630(15) -0.0035(12) 0.0253(12) -0.0043(11)
C3 0.0605(14) 0.0589(15) 0.0606(15) -0.0142(12) 0.0163(12) 0.0018(12)
C5 0.0514(12) 0.0437(12) 0.0579(14) -0.0025(11) 0.0110(11) -0.0076(10)
C11 0.0605(14) 0.0382(13) 0.0738(17) 0.0072(12) -0.0016(13) -0.0101(10)
C19 0.0700(15) 0.0490(14) 0.0617(16) 0.0096(12) 0.0175(13) -0.0041(11)
C16 0.0692(15) 0.0630(15) 0.0474(14) 0.0078(12) 0.0044(12) -0.0204(12)
C14 0.0662(14) 0.0435(13) 0.0715(17) -0.0042(12) 0.0257(13) -0.0081(11)
C17 0.0669(15) 0.0730(17) 0.0579(16) 0.0007(14) 0.0066(12) -0.0283(13)
C12 0.0684(16) 0.0398(13) 0.088(2) -0.0115(13) 0.0009(14) 0.0007(11)
C13 0.0785(17) 0.0543(16) 0.088(2) -0.0159(14) 0.0293(15) -0.0019(13)

loop_
_atom_type_symbol
_atom_type_description
_atom_type_scat_dispersion_real
_atom_type_scat_dispersion_imag
_atom_type_scat_source
C C 0.0033 0.0016 'International Tables Vol C Tables 4.2.6.8 and 6.1.1.4'
H H 0.0000 0.0000 'International Tables Vol C Tables 4.2.6.8 and 6.1.1.4'
N N 0.0061 0.0033 'International Tables Vol C Tables 4.2.6.8 and 6.1.1.4'

loop_
_geom_angle_atom_site_label_1
_geom_angle_atom_site_label_2
_geom_angle_atom_site_label_3
_geom_angle
_geom_angle_site_symmetry_1
_geom_angle_site_symmetry_3
_geom_angle_publ_flag
C8 N1 C1 107.97(16) . . ?
C7 N2 C15 119.89(17) . . ?
N2 C7 C8 123.64(18) . . ?
N2 C7 C6 132.89(17) . . ?
C6 C7 C8 103.46(16) . . ?
N1 C8 C7 111.10(17) . . ?
N1 C8 C9 121.09(18) . . ?
C9 C8 C7 127.80(18) . . ?
C6 C1 N1 112.42(18) . . ?
C2 C1 N1 125.36(18) . . ?
C2 C1 C6 122.21(19) . . ?
C10 C9 C8 118.79(19) . . ?
C14 C9 C8 123.11(18) . . ?
C14 C9 C10 118.09(19) . . ?
C20 C15 N2 119.77(18) . . ?
C20 C15 C16 119.65(19) . . ?
C16 C15 N2 120.46(19) . . ?
C1 C6 C7 105.02(16) . . ?
C5 C6 C7 135.51(19) . . ?
C5 C6 C1 119.46(19) . . ?
C15 C20 C19 120.0(2) . . ?
C11 C10 C9 121.0(2) . . ?
C3 C4 C5 121.2(2) . . ?
C17 C18 C19 119.5(2) . . ?
C1 C2 C3 117.7(2) . . ?
C4 C3 C2 120.8(2) . . ?
C6 C5 C4 118.5(2) . . ?
C10 C11 C12 120.3(2) . . ?
C18 C19 C20 120.5(2) . . ?
C15 C16 C17 119.7(2) . . ?
C9 C14 C13 120.6(2) . . ?
C18 C17 C16 120.6(2) . . ?
C13 C12 C11 119.5(2) . . ?
C12 C13 C14 120.5(2) . . ?

loop_
_geom_bond_atom_site_label_1
_geom_bond_atom_site_label_2
_geom_bond_distance
_geom_bond_site_symmetry_2
_geom_bond_publ_flag
N1 C8 1.294(2) . ?
N1 C1 1.425(3) . ?
N2 C7 1.278(2) . ?
N2 C15 1.423(2) . ?
C7 C8 1.523(3) . ?
C7 C6 1.480(3) . ?
C8 C9 1.471(3) . ?
C1 C6 1.396(3) . ?
C1 C2 1.370(3) . ?
C9 C10 1.396(3) . ?
C9 C14 1.381(3) . ?
C15 C20 1.377(3) . ?
C15 C16 1.379(3) . ?
C6 C5 1.381(3) . ?
C20 C19 1.377(3) . ?
C10 C11 1.368(3) . ?
C4 C3 1.374(3) . ?
C4 C5 1.389(3) . ?
C18 C19 1.371(3) . ?
C18 C17 1.370(3) . ?
C2 C3 1.388(3) . ?
C11 C12 1.376(3) . ?
C16 C17 1.383(3) . ?
C14 C13 1.382(3) . ?
C12 C13 1.373(3) . ?
